data_2203227
loop_
_publ_author_name
'Mughal, Robila K.'
'Pritchard, Robin G.'
'Davey, Roger J.'

_publ_section_title
;
 (2<i>S</i>)-[(2<i>S</i>)-2-Hydroxy-2-phenylethanoyloxy]phenylacetic
 acid
;
_journal_issue 2
_journal_name_full 'Acta Crystallographica Section E'
_journal_page_first o232
_journal_page_last o233
_journal_paper_doi 10.1107/S1600536804000741
_journal_volume 60
_journal_year 2004
_chemical_formula_iupac 'C16 H14 O5'
_chemical_formula_moiety 'C16 H14 O5'
_chemical_formula_sum 'C16 H14 O5'
_chemical_formula_weight 286.27
_chemical_name_systematic ?
_space_group_IT_number 4
_symmetry_cell_setting monoclinic
_symmetry_space_group_name_Hall 'P 2yb'
_symmetry_space_group_name_H-M 'P 1 21 1'
_atom_sites_solution_hydrogens difamp
_atom_sites_solution_primary direct
_atom_sites_solution_secondary difmap
_cell_angle_alpha 90
_cell_angle_beta 114.107(2)
_cell_angle_gamma 90
_cell_formula_units_Z 2
_cell_length_a 10.5196(4)
_cell_length_b 6.4129(3)
_cell_length_c 11.7201(7)
_cell_measurement_reflns_used 4075
_cell_measurement_temperature 150
_cell_measurement_theta_max 27.485
_cell_measurement_theta_min 1.018
_cell_volume 721.69(6)
_computing_cell_refinement 'HKL SCALEPACK (Otwinowski & Minor 1997)'
_computing_data_collection 'COLLECT (Nonius, 1997-2000)'
_computing_data_reduction 'HKL DENZO (Otwinowski & Minor 1997) and SCALEPACK'
_computing_molecular_graphics 'ORTEP-3 for Windows (Farrugia, 1997) and CERIUS^2^ (Accelrys, 2001) '
_computing_publication_material 'WinGX (Farrugia, 1999)'
_computing_structure_refinement 'SHELXL97 (Sheldrick, 1997)'
_computing_structure_solution 'SHELXS97 (Sheldrick, 1997)'
_diffrn_ambient_temperature 150
_diffrn_measured_fraction_theta_full 0.985
_diffrn_measured_fraction_theta_max 0.985
_diffrn_measurement_device '95mm CCD camera on \k-goniostat'
_diffrn_measurement_device_type KappaCCD
_diffrn_measurement_method 'CCD rotation images, thick slices'
_diffrn_radiation_monochromator graphite
_diffrn_radiation_type MoK\a
_diffrn_radiation_wavelength 0.71073
_diffrn_reflns_av_R_equivalents 0.0396
_diffrn_reflns_limit_h_max 13
_diffrn_reflns_limit_h_min -11
_diffrn_reflns_limit_k_max 8
_diffrn_reflns_limit_k_min -7
_diffrn_reflns_limit_l_max 15
_diffrn_reflns_limit_l_min -12
_diffrn_reflns_number 4184
_diffrn_reflns_reduction_process
;
 Scaled and merged with SORTAV
 R.H. Blessing, (1987) Cryst. Rev. 1, 3-58
 R.H. Blessing, (1989) J. Appl. Cryst. 22, 396-397
;
_diffrn_reflns_theta_full 27.34
_diffrn_reflns_theta_max 27.34
_diffrn_reflns_theta_min 3.38
_diffrn_standards_decay_% 0
_diffrn_standards_number 0
_exptl_absorpt_coefficient_mu 0.098
_exptl_absorpt_correction_T_max 0.990
_exptl_absorpt_correction_T_min 0.916
_exptl_absorpt_correction_type multi-scan
_exptl_absorpt_process_details '(Blessing, 1995)'
_exptl_crystal_colour colourless
_exptl_crystal_density_diffrn 1.317
_exptl_crystal_density_method 'not measured'
_exptl_crystal_description needles
_exptl_crystal_F_000 300
_exptl_crystal_size_max 0.3
_exptl_crystal_size_mid 0.15
_exptl_crystal_size_min 0.1
_refine_diff_density_max 0.198
_refine_diff_density_min -0.213
_refine_ls_extinction_coef 0.115(14)
_refine_ls_extinction_expression Fc^*^=kFc[1+0.001xFc^2^\l^3^/sin(2\q)]^-1/4^
_refine_ls_extinction_method SHELXL97
_refine_ls_goodness_of_fit_ref 1.03
_refine_ls_hydrogen_treatment constr
_refine_ls_matrix_type full
_refine_ls_number_parameters 193
_refine_ls_number_reflns 1760
_refine_ls_number_restraints 1
_refine_ls_restrained_S_all 1.03
_refine_ls_R_factor_all 0.0588
_refine_ls_R_factor_gt 0.0403
_refine_ls_shift/su_max 0.000
_refine_ls_shift/su_mean 0.000
_refine_ls_structure_factor_coef Fsqd
_refine_ls_weighting_details 'calc w = 1/[\s^2^(Fo^2^)+(0.0442P)^2^+0.1103P] where P = (Fo^2^+2Fc^2^)/3'
_refine_ls_weighting_scheme calc
_refine_ls_wR_factor_gt 0.0893
_refine_ls_wR_factor_ref 0.0976
_reflns_number_gt 1413
_reflns_number_total 1760
_reflns_threshold_expression I>2\s(I)
_cod_data_source_file su6068.cif
_cod_data_source_block I
_cod_original_sg_symbol_H-M 'P 21'
_cod_database_code 2203227
_cod_database_fobs_code 2203227

loop_
_symmetry_equiv_pos_as_xyz
'x, y, z'
'-x, y+1/2, -z'

loop_
_atom_site_label
_atom_site_fract_x
_atom_site_fract_y
_atom_site_fract_z
_atom_site_U_iso_or_equiv
_atom_site_adp_type
_atom_site_calc_flag
_atom_site_refinement_flags
_atom_site_occupancy
_atom_site_type_symbol
C1 0.1660(3) 0.8701(4) 0.0327(2) 0.0286(5) Uani d . 1 C
C2 0.3125(3) 0.7920(4) 0.0599(2) 0.0296(5) Uani d . 1 C
H2 0.3782 0.909 0.0833 0.035 Uiso calc R 1 H
C3 0.3165(2) 0.6790(4) -0.0517(2) 0.0288(5) Uani d . 1 C
C4 0.3786(3) 0.7720(4) -0.1229(3) 0.0377(6) Uani d . 1 C
H4 0.4203 0.9024 -0.101 0.045 Uiso calc R 1 H
C5 0.3780(3) 0.6688(5) -0.2269(3) 0.0469(7) Uani d . 1 C
H5 0.4186 0.7316 -0.2754 0.056 Uiso calc R 1 H
C6 0.3185(3) 0.4751(5) -0.2597(2) 0.0429(7) Uani d . 1 C
H6 0.3181 0.4079 -0.3302 0.051 Uiso calc R 1 H
C7 0.2593(3) 0.3809(5) -0.1873(2) 0.0413(7) Uani d . 1 C
H7 0.2208 0.2483 -0.2077 0.05 Uiso calc R 1 H
C8 0.2573(3) 0.4840(4) -0.0841(2) 0.0351(6) Uani d . 1 C
H8 0.2157 0.4213 -0.0364 0.042 Uiso calc R 1 H
C11 0.3771(3) 0.7273(4) 0.2742(2) 0.0315(6) Uani d . 1 C
C12 0.3946(3) 0.5596(4) 0.3701(2) 0.0338(6) Uani d . 1 C
H12 0.4399 0.4374 0.3528 0.041 Uiso calc R 1 H
C13 0.2518(3) 0.4995(4) 0.3619(2) 0.0342(6) Uani d . 1 C
C14 0.1924(4) 0.3124(5) 0.3093(3) 0.0668(11) Uani d . 1 C
H14 0.2399 0.2227 0.278 0.08 Uiso calc R 1 H
C15 0.0637(5) 0.2576(8) 0.3026(5) 0.111(2) Uani d . 1 C
H15 0.0254 0.1299 0.2678 0.133 Uiso calc R 1 H
C16 -0.0080(5) 0.3859(12) 0.3455(4) 0.111(2) Uani d . 1 C
H16 -0.096 0.3481 0.3392 0.134 Uiso calc R 1 H
C17 0.0495(4) 0.5730(10) 0.3988(3) 0.0881(18) Uani d . 1 C
H17 0.001 0.6612 0.4299 0.106 Uiso calc R 1 H
C18 0.1797(3) 0.6309(6) 0.4063(2) 0.0535(8) Uani d . 1 C
H18 0.218 0.7585 0.4413 0.064 Uiso calc R 1 H
O1 0.1407(2) 1.0446(3) -0.03237(18) 0.0400(5) Uani d . 1 O
H1 0.0615 1.0845 -0.047 0.06 Uiso calc R 1 H
O2 0.08478(19) 0.7830(3) 0.06471(17) 0.0404(5) Uani d . 1 O
O3 0.35120(18) 0.6433(3) 0.16153(14) 0.0351(4) Uani d . 1 O
O12 0.38098(19) 0.9121(3) 0.29324(16) 0.0365(5) Uani d . 1 O
O13 0.4817(2) 0.6462(3) 0.48698(17) 0.0441(5) Uani d . 1 O
H13 0.5145 0.5523 0.5382 0.066 Uiso calc R 1 H

loop_
_atom_site_aniso_label
_atom_site_aniso_U_11
_atom_site_aniso_U_22
_atom_site_aniso_U_33
_atom_site_aniso_U_12
_atom_site_aniso_U_13
_atom_site_aniso_U_23
C1 0.0333(13) 0.0256(13) 0.0240(11) -0.0043(10) 0.0088(10) -0.0027(9)
C2 0.0320(13) 0.0231(12) 0.0292(12) -0.0007(10) 0.0079(10) 0.0017(10)
C3 0.0258(12) 0.0294(13) 0.0281(12) 0.0041(10) 0.0078(10) 0.0038(11)
C4 0.0326(14) 0.0384(15) 0.0444(15) 0.0015(12) 0.0179(12) 0.0047(12)
C5 0.0471(17) 0.0562(19) 0.0464(16) 0.0053(16) 0.0284(14) 0.0089(16)
C6 0.0438(16) 0.0533(18) 0.0335(14) 0.0143(14) 0.0179(13) 0.0009(13)
C7 0.0477(17) 0.0372(15) 0.0364(15) 0.0009(13) 0.0144(13) -0.0039(12)
C8 0.0403(15) 0.0320(13) 0.0329(12) -0.0023(12) 0.0148(11) 0.0012(11)
C11 0.0274(13) 0.0350(14) 0.0297(13) 0.0020(10) 0.0091(11) -0.0019(10)
C12 0.0357(14) 0.0333(13) 0.0257(12) 0.0052(11) 0.0057(11) -0.0008(10)
C13 0.0346(13) 0.0353(14) 0.0244(12) 0.0020(11) 0.0034(10) 0.0073(11)
C14 0.0483(19) 0.0374(17) 0.078(2) -0.0012(15) -0.0113(17) 0.0060(17)
C15 0.050(3) 0.075(3) 0.140(5) -0.028(2) -0.030(3) 0.053(3)
C16 0.034(2) 0.183(6) 0.085(3) -0.026(3) -0.009(2) 0.080(4)
C17 0.041(2) 0.185(6) 0.0367(18) 0.010(3) 0.0152(16) 0.019(2)
C18 0.0411(16) 0.084(2) 0.0310(14) 0.0032(17) 0.0105(13) -0.0048(16)
O1 0.0391(11) 0.0309(10) 0.0538(12) 0.0078(8) 0.0227(10) 0.0119(9)
O2 0.0369(10) 0.0417(11) 0.0431(11) -0.0066(9) 0.0167(9) 0.0042(9)
O3 0.0448(11) 0.0314(9) 0.0250(9) 0.0053(9) 0.0101(8) 0.0021(8)
O12 0.0451(11) 0.0307(10) 0.0311(9) -0.0014(8) 0.0129(8) -0.0022(8)
O13 0.0431(11) 0.0440(11) 0.0289(9) -0.0041(9) -0.0019(8) 0.0054(9)

loop_
_atom_type_symbol
_atom_type_description
_atom_type_scat_dispersion_real
_atom_type_scat_dispersion_imag
_atom_type_scat_source
C C 0.0033 0 'International Tables Vol C Tables 4.2.6.8 and 6.1.1.4'
H H 0 0 'International Tables Vol C Tables 4.2.6.8 and 6.1.1.4'
O O 0.0106 0 'International Tables Vol C Tables 4.2.6.8 and 6.1.1.4'

loop_
_geom_angle_atom_site_label_1
_geom_angle_atom_site_label_2
_geom_angle_atom_site_label_3
_geom_angle
O2 C1 O1 125.0(2)
O2 C1 C2 124.6(2)
O1 C1 C2 110.3(2)
O3 C2 C3 107.35(19)
O3 C2 C1 107.97(19)
C3 C2 C1 111.07(19)
O3 C2 H2 110.1
C3 C2 H2 110.1
C1 C2 H2 110.1
C8 C3 C4 119.7(2)
C8 C3 C2 120.3(2)
C4 C3 C2 120.0(2)
C5 C4 C3 119.3(3)
C5 C4 H4 120.3
C3 C4 H4 120.3
C6 C5 C4 121.1(3)
C6 C5 H5 119.5
C4 C5 H5 119.5
C5 C6 C7 119.5(3)
C5 C6 H6 120.2
C7 C6 H6 120.2
C6 C7 C8 120.0(3)
C6 C7 H7 120
C8 C7 H7 120
C3 C8 C7 120.4(2)
C3 C8 H8 119.8
C7 C8 H8 119.8
O12 C11 O3 123.6(2)
O12 C11 C12 125.4(2)
O3 C11 C12 111.0(2)
O13 C12 C11 105.9(2)
O13 C12 C13 113.2(2)
C11 C12 C13 108.5(2)
O13 C12 H12 109.7
C11 C12 H12 109.7
C13 C12 H12 109.7
C18 C13 C14 119.1(3)
C18 C13 C12 120.5(3)
C14 C13 C12 120.4(3)
C15 C14 C13 120.4(4)
C15 C14 H14 119.8
C13 C14 H14 119.8
C16 C15 C14 120.9(5)
C16 C15 H15 119.5
C14 C15 H15 119.5
C15 C16 C17 119.6(4)
C15 C16 H16 120.2
C17 C16 H16 120.2
C16 C17 C18 120.2(5)
C16 C17 H17 119.9
C18 C17 H17 119.9
C13 C18 C17 119.8(4)
C13 C18 H18 120.1
C17 C18 H18 120.1
C1 O1 H1 109.5
C11 O3 C2 114.8(2)
C12 O13 H13 109.5

loop_
_geom_bond_atom_site_label_1
_geom_bond_atom_site_label_2
_geom_bond_distance
C1 O2 1.202(3)
C1 O1 1.319(3)
C1 C2 1.525(3)
C2 O3 1.449(3)
C2 C3 1.511(3)
C2 H2 0.98
C3 C8 1.380(4)
C3 C4 1.388(3)
C4 C5 1.385(4)
C4 H4 0.93
C5 C6 1.373(5)
C5 H5 0.93
C6 C7 1.380(4)
C6 H6 0.93
C7 C8 1.386(4)
C7 H7 0.93
C8 H8 0.93
C11 O12 1.203(3)
C11 O3 1.347(3)
C11 C12 1.511(4)
C12 O13 1.414(3)
C12 C13 1.515(4)
C12 H12 0.98
C13 C18 1.370(4)
C13 C14 1.377(4)
C14 C15 1.369(6)
C14 H14 0.93
C15 C16 1.345(8)
C15 H15 0.93
C16 C17 1.374(9)
C16 H16 0.93
C17 C18 1.387(5)
C17 H17 0.93
C18 H18 0.93
O1 H1 0.82
O13 H13 0.82

loop_
_geom_hbond_atom_site_label_D
_geom_hbond_atom_site_label_H
_geom_hbond_atom_site_label_A
_geom_hbond_site_symmetry_A
_geom_hbond_distance_DH
_geom_hbond_distance_HA
_geom_hbond_distance_DA
_geom_hbond_angle_DHA
O1 H1 O2 2 0.82 1.94 2.715(3) 157
O13 H13 O12 2_646 0.82 2.04 2.817(3) 159

loop_
_geom_torsion_atom_site_label_1
_geom_torsion_atom_site_label_2
_geom_torsion_atom_site_label_3
_geom_torsion_atom_site_label_4
_geom_torsion
O2 C1 C2 O3 -18.6(3)
O1 C1 C2 O3 162.27(19)
O2 C1 C2 C3 98.8(3)
O1 C1 C2 C3 -80.3(2)
O3 C2 C3 C8 45.5(3)
C1 C2 C3 C8 -72.3(3)
O3 C2 C3 C4 -135.1(2)
C1 C2 C3 C4 107.1(2)
C8 C3 C4 C5 1.1(4)
C2 C3 C4 C5 -178.2(2)
C3 C4 C5 C6 -0.8(4)
C4 C5 C6 C7 -0.5(4)
C5 C6 C7 C8 1.6(4)
C4 C3 C8 C7 -0.1(4)
C2 C3 C8 C7 179.2(2)
C6 C7 C8 C3 -1.2(4)
O12 C11 C12 O13 -29.2(4)
O3 C11 C12 O13 153.0(2)
O12 C11 C12 C13 92.7(3)
O3 C11 C12 C13 -85.1(2)
O13 C12 C13 C18 44.0(3)
C11 C12 C13 C18 -73.3(3)
O13 C12 C13 C14 -136.3(3)
C11 C12 C13 C14 106.4(3)
C18 C13 C14 C15 -0.7(5)
C12 C13 C14 C15 179.6(3)
C13 C14 C15 C16 0.9(6)
C14 C15 C16 C17 -1.1(7)
C15 C16 C17 C18 1.1(6)
C14 C13 C18 C17 0.7(4)
C12 C13 C18 C17 -179.6(3)
C16 C17 C18 C13 -0.9(5)
O12 C11 O3 C2 -6.6(3)
C12 C11 O3 C2 171.2(2)
C3 C2 O3 C11 168.6(2)
C1 C2 O3 C11 -71.5(2)

loop_
_cod_related_entry_id
_cod_related_entry_database
_cod_related_entry_code
1 ChemSpider 21174473
